data_4115315
loop_
_publ_author_name
'Katharine E. Stitzer'
'Mark D. Smith'
'William R. Gemmill'
'Hans-Conrad zur Loye'

_publ_section_title
;
 Novel Mixed-Valent (V/VI) Triple Perovskite Ruthenates: Observation of a
 Complex Low-Temperature Structural and Magnetic Transition
;
_journal_name_full 'Journal of the American Chemical Society'
_journal_page_first 13877
_journal_page_last 13885
_journal_paper_doi 10.1021/ja0271781
_journal_volume 124
_journal_year 2002
_chemical_formula_sum 'Ba3 Li O9 Ru2'
_chemical_formula_weight 765.10
_chemical_name_systematic
; 
 ? 
;
_space_group_IT_number 194
_symmetry_cell_setting hexagonal
_symmetry_space_group_name_Hall '-P 6c 2c'
_symmetry_space_group_name_H-M 'P 63/m m c'
_atom_sites_solution_hydrogens geom
_atom_sites_solution_primary direct
_atom_sites_solution_secondary difmap
_audit_creation_method SHELXL-97
_cell_angle_alpha 90.00
_cell_angle_beta 90.00
_cell_angle_gamma 120.00
_cell_formula_units_Z 2
_cell_length_a 5.7820(2)
_cell_length_b 5.7820(2)
_cell_length_c 14.1490(8)
_cell_measurement_reflns_used 2926
_cell_measurement_temperature 293(2)
_cell_measurement_theta_max 40.071
_cell_measurement_theta_min 2.880
_cell_volume 409.65(3)
_computing_cell_refinement 'SAINT+ NT V6.02a (Bruker, 1998)'
_computing_data_collection 'SMART NT V5.624 (Bruker, 2000)'
_computing_data_reduction 'SAINT+ NT V6.02a'
_computing_molecular_graphics 'SHELXTL V5.1 (Sheldrick, 1997)'
_computing_publication_material 'SHELXTL V5.1'
_computing_structure_refinement 'SHELXL-97 (Sheldrick, 1997)'
_computing_structure_solution 'SHELXS-97 (Sheldrick, 1990)'
_diffrn_ambient_temperature 293(2)
_diffrn_measured_fraction_theta_full 1.000
_diffrn_measured_fraction_theta_max 1.000
_diffrn_measurement_device_type 'Bruker SMART APEX CCD diffractometer'
_diffrn_measurement_method 'omega scans'
_diffrn_radiation_monochromator graphite
_diffrn_radiation_source 'fine-focus sealed tube'
_diffrn_radiation_type MoK\a
_diffrn_radiation_wavelength 0.71073
_diffrn_reflns_av_R_equivalents 0.0532
_diffrn_reflns_av_sigmaI/netI 0.0243
_diffrn_reflns_limit_h_max 10
_diffrn_reflns_limit_h_min -8
_diffrn_reflns_limit_k_max 10
_diffrn_reflns_limit_k_min -10
_diffrn_reflns_limit_l_max 19
_diffrn_reflns_limit_l_min -25
_diffrn_reflns_number 5488
_diffrn_reflns_theta_full 40.07
_diffrn_reflns_theta_max 40.07
_diffrn_reflns_theta_min 2.88
_diffrn_standards_decay_% none
_exptl_absorpt_coefficient_mu 17.832
_exptl_absorpt_correction_T_max 0.6976
_exptl_absorpt_correction_T_min 0.4239
_exptl_absorpt_correction_type multi-scan
_exptl_absorpt_process_details '(SADABS, Bruker, 1997)'
_exptl_crystal_colour black
_exptl_crystal_density_diffrn 6.203
_exptl_crystal_description needle
_exptl_crystal_F_000 662
_exptl_crystal_size_max 0.08
_exptl_crystal_size_mid 0.02
_exptl_crystal_size_min 0.02
_refine_diff_density_max 1.567
_refine_diff_density_min -3.103
_refine_diff_density_rms 0.422
_refine_ls_extinction_coef 0.0139(11)
_refine_ls_extinction_expression Fc^*^=kFc[1+0.001xFc^2^\l^3^/sin(2\q)]^-1/4^
_refine_ls_extinction_method SHELXL
_refine_ls_goodness_of_fit_ref 1.089
_refine_ls_hydrogen_treatment mixed
_refine_ls_matrix_type full
_refine_ls_number_parameters 22
_refine_ls_number_reflns 542
_refine_ls_number_restraints 0
_refine_ls_restrained_S_all 1.089
_refine_ls_R_factor_all 0.0368
_refine_ls_R_factor_gt 0.0293
_refine_ls_shift/su_max 0.000
_refine_ls_shift/su_mean 0.000
_refine_ls_structure_factor_coef Fsqd
_refine_ls_weighting_details 'calc w=1/[\s^2^(Fo^2^)+(0.0438P)^2^+0.0000P] where P=(Fo^2^+2Fc^2^)/3'
_refine_ls_weighting_scheme calc
_refine_ls_wR_factor_gt 0.0673
_refine_ls_wR_factor_ref 0.0708
_reflns_number_gt 468
_reflns_number_total 542
_reflns_threshold_expression >2sigma(I)
_cod_data_source_file ja0271781_s1_1.cif
_cod_data_source_block ks3002bs
_cod_database_code 4115315

loop_
_symmetry_equiv_pos_as_xyz
'x, y, z'
'-y, x-y, z'
'-x+y, -x, z'
'-x, -y, z+1/2'
'y, -x+y, z+1/2'
'x-y, x, z+1/2'
'y, x, -z'
'x-y, -y, -z'
'-x, -x+y, -z'
'-y, -x, -z+1/2'
'-x+y, y, -z+1/2'
'x, x-y, -z+1/2'
'-x, -y, -z'
'y, -x+y, -z'
'x-y, x, -z'
'x, y, -z-1/2'
'-y, x-y, -z-1/2'
'-x+y, -x, -z-1/2'
'-y, -x, z'
'-x+y, y, z'
'x, x-y, z'
'y, x, z-1/2'
'x-y, -y, z-1/2'
'-x, -x+y, z-1/2'

loop_
_atom_site_label
_atom_site_type_symbol
_atom_site_fract_x
_atom_site_fract_y
_atom_site_fract_z
_atom_site_U_iso_or_equiv
_atom_site_adp_type
_atom_site_occupancy
_atom_site_symmetry_multiplicity
_atom_site_calc_flag
_atom_site_refinement_flags
Ba1 Ba 0.3333 0.6667 0.59070(3) 0.01162(12) Uani 1 6 d S
Ba2 Ba 0.0000 0.0000 0.2500 0.00928(13) Uani 1 12 d S
Li1 Li 0.0000 0.0000 0.0000 0.035(7) Uani 1 12 d S
Ru1 Ru 0.3333 0.6667 0.34781(4) 0.00726(12) Uani 1 6 d S
O1 O 0.4828(4) 0.9656(8) 0.2500 0.0093(7) Uani 1 4 d S
O2 O 0.1744(3) 0.3488(6) 0.4148(2) 0.0126(6) Uani 1 2 d S

loop_
_atom_site_aniso_label
_atom_site_aniso_U_11
_atom_site_aniso_U_22
_atom_site_aniso_U_33
_atom_site_aniso_U_23
_atom_site_aniso_U_13
_atom_site_aniso_U_12
Ba1 0.01050(13) 0.01050(13) 0.01386(19) 0.000 0.000 0.00525(7)
Ba2 0.00874(15) 0.00874(15) 0.0104(3) 0.000 0.000 0.00437(7)
Li1 0.024(8) 0.024(8) 0.06(2) 0.000 0.000 0.012(4)
Ru1 0.00676(14) 0.00676(14) 0.0083(2) 0.000 0.000 0.00338(7)
O1 0.0096(11) 0.0040(15) 0.0123(18) 0.000 0.000 0.0020(7)
O2 0.0128(9) 0.0105(12) 0.0138(13) 0.0055(11) 0.0027(6) 0.0052(6)

loop_
_atom_type_symbol
_atom_type_description
_atom_type_scat_dispersion_real
_atom_type_scat_dispersion_imag
_atom_type_scat_source
Li Li -0.0003 0.0001 'International Tables Vol C Tables 4.2.6.8 and 6.1.1.4'
O O 0.0106 0.0060 'International Tables Vol C Tables 4.2.6.8 and 6.1.1.4'
Ru Ru -1.2594 0.8363 'International Tables Vol C Tables 4.2.6.8 and 6.1.1.4'
Ba Ba -0.3244 2.2819 'International Tables Vol C Tables 4.2.6.8 and 6.1.1.4'

loop_
_geom_angle_atom_site_label_1
_geom_angle_atom_site_label_2
_geom_angle_atom_site_label_3
_geom_angle
_geom_angle_site_symmetry_1
_geom_angle_site_symmetry_3
O2 Ba1 O2 119.929(7) 14_566 15_556
O2 Ba1 O2 63.05(12) 14_566 13_566
O2 Ba1 O2 56.90(12) 15_556 13_566
O2 Ba1 O2 119.929(7) 14_566 13_666
O2 Ba1 O2 119.929(7) 15_556 13_666
O2 Ba1 O2 175.66(14) 13_566 13_666
O2 Ba1 O2 56.90(12) 14_566 15_666
O2 Ba1 O2 175.66(13) 15_556 15_666
O2 Ba1 O2 119.929(7) 13_566 15_666
O2 Ba1 O2 63.05(12) 13_666 15_666
O2 Ba1 O2 175.66(14) 14_566 14_556
O2 Ba1 O2 63.05(12) 15_556 14_556
O2 Ba1 O2 119.929(7) 13_566 14_556
O2 Ba1 O2 56.90(12) 13_666 14_556
O2 Ba1 O2 119.929(7) 15_666 14_556
O2 Ba1 O1 57.63(8) 14_566 13_676
O2 Ba1 O1 124.03(8) 15_556 13_676
O2 Ba1 O1 92.16(7) 13_566 13_676
O2 Ba1 O1 92.16(7) 13_666 13_676
O2 Ba1 O1 57.63(8) 15_666 13_676
O2 Ba1 O1 124.03(8) 14_556 13_676
O2 Ba1 O1 92.16(7) 14_566 14_456
O2 Ba1 O1 57.63(8) 15_556 14_456
O2 Ba1 O1 57.63(8) 13_566 14_456
O2 Ba1 O1 124.03(8) 13_666 14_456
O2 Ba1 O1 124.03(8) 15_666 14_456
O2 Ba1 O1 92.16(7) 14_556 14_456
O1 Ba1 O1 66.45(10) 13_676 14_456
O2 Ba1 O1 124.03(8) 14_566 15_656
O2 Ba1 O1 92.16(7) 15_556 15_656
O2 Ba1 O1 124.03(8) 13_566 15_656
O2 Ba1 O1 57.63(8) 13_666 15_656
O2 Ba1 O1 92.16(7) 15_666 15_656
O2 Ba1 O1 57.63(8) 14_556 15_656
O1 Ba1 O1 66.45(10) 13_676 15_656
O1 Ba1 O1 66.45(10) 14_456 15_656
O2 Ba1 O2 116.80(5) 14_566 .
O2 Ba1 O2 61.22(10) 15_556 .
O2 Ba1 O2 87.88(7) 13_566 .
O2 Ba1 O2 87.88(7) 13_666 .
O2 Ba1 O2 116.80(5) 15_666 .
O2 Ba1 O2 61.22(10) 14_556 .
O1 Ba1 O2 173.34(8) 13_676 .
O1 Ba1 O2 118.82(7) 14_456 .
O1 Ba1 O2 118.82(7) 15_656 .
O2 Ba1 O2 61.22(10) 14_566 3_565
O2 Ba1 O2 87.88(7) 15_556 3_565
O2 Ba1 O2 61.22(10) 13_566 3_565
O2 Ba1 O2 116.80(5) 13_666 3_565
O2 Ba1 O2 87.88(7) 15_666 3_565
O2 Ba1 O2 116.80(5) 14_556 3_565
O1 Ba1 O2 118.82(7) 13_676 3_565
O1 Ba1 O2 118.82(7) 14_456 3_565
O1 Ba1 O2 173.34(8) 15_656 3_565
O2 Ba1 O2 55.61(10) . 3_565
O2 Ba1 O2 87.88(7) 14_566 2_665
O2 Ba1 O2 116.80(5) 15_556 2_665
O2 Ba1 O2 116.80(5) 13_566 2_665
O2 Ba1 O2 61.22(10) 13_666 2_665
O2 Ba1 O2 61.22(11) 15_666 2_665
O2 Ba1 O2 87.88(7) 14_556 2_665
O1 Ba1 O2 118.82(7) 13_676 2_665
O1 Ba1 O2 173.34(8) 14_456 2_665
O1 Ba1 O2 118.82(7) 15_656 2_665
O2 Ba1 O2 55.61(10) . 2_665
O2 Ba1 O2 55.61(10) 3_565 2_665
O1 Ba2 O1 173.18(15) 3_565 3_455
O1 Ba2 O1 53.18(15) 3_565 2_665
O1 Ba2 O1 120.0 3_455 2_665
O1 Ba2 O1 120.0 3_565 1_445
O1 Ba2 O1 53.18(15) 3_455 1_445
O1 Ba2 O1 66.82(15) 2_665 1_445
O1 Ba2 O1 66.82(16) 3_565 1_545
O1 Ba2 O1 120.000(1) 3_455 1_545
O1 Ba2 O1 120.000(1) 2_665 1_545
O1 Ba2 O1 173.18(16) 1_445 1_545
O1 Ba2 O1 120.0 3_565 2_655
O1 Ba2 O1 66.82(16) 3_455 2_655
O1 Ba2 O1 173.18(16) 2_665 2_655
O1 Ba2 O1 120.000(1) 1_445 2_655
O1 Ba2 O1 53.18(15) 1_545 2_655
O1 Ba2 O2 120.04(6) 3_565 17_556
O1 Ba2 O2 57.57(5) 3_455 17_556
O1 Ba2 O2 92.05(5) 2_665 17_556
O1 Ba2 O2 57.57(5) 1_445 17_556
O1 Ba2 O2 120.04(6) 1_545 17_556
O1 Ba2 O2 92.05(5) 2_655 17_556
O1 Ba2 O2 57.57(5) 3_565 .
O1 Ba2 O2 120.04(6) 3_455 .
O1 Ba2 O2 57.57(5) 2_665 .
O1 Ba2 O2 92.05(5) 1_445 .
O1 Ba2 O2 92.05(5) 1_545 .
O1 Ba2 O2 120.04(6) 2_655 .
O2 Ba2 O2 145.11(5) 17_556 .
O1 Ba2 O2 92.05(5) 3_565 18_556
O1 Ba2 O2 92.05(5) 3_455 18_556
O1 Ba2 O2 120.04(6) 2_665 18_556
O1 Ba2 O2 120.04(6) 1_445 18_556
O1 Ba2 O2 57.57(5) 1_545 18_556
O1 Ba2 O2 57.57(5) 2_655 18_556
O2 Ba2 O2 62.57(10) 17_556 18_556
O2 Ba2 O2 145.11(5) . 18_556
O1 Ba2 O2 92.05(5) 3_565 3
O1 Ba2 O2 92.05(5) 3_455 3
O1 Ba2 O2 120.04(6) 2_665 3
O1 Ba2 O2 120.04(6) 1_445 3
O1 Ba2 O2 57.57(5) 1_545 3
O1 Ba2 O2 57.57(5) 2_655 3
O2 Ba2 O2 145.11(5) 17_556 3
O2 Ba2 O2 62.57(10) . 3
O2 Ba2 O2 106.31(12) 18_556 3
O1 Ba2 O2 57.57(5) 3_565 16_556
O1 Ba2 O2 120.04(6) 3_455 16_556
O1 Ba2 O2 57.57(5) 2_665 16_556
O1 Ba2 O2 92.05(5) 1_445 16_556
O1 Ba2 O2 92.05(5) 1_545 16_556
O1 Ba2 O2 120.04(6) 2_655 16_556
O2 Ba2 O2 62.57(10) 17_556 16_556
O2 Ba2 O2 106.31(12) . 16_556
O2 Ba2 O2 62.57(10) 18_556 16_556
O2 Ba2 O2 145.11(5) 3 16_556
O1 Ba2 O2 120.04(6) 3_565 2
O1 Ba2 O2 57.57(5) 3_455 2
O1 Ba2 O2 92.05(5) 2_665 2
O1 Ba2 O2 57.57(5) 1_445 2
O1 Ba2 O2 120.04(6) 1_545 2
O1 Ba2 O2 92.05(5) 2_655 2
O2 Ba2 O2 106.31(12) 17_556 2
O2 Ba2 O2 62.57(10) . 2
O2 Ba2 O2 145.11(5) 18_556 2
O2 Ba2 O2 62.57(10) 3 2
O2 Ba2 O2 145.11(5) 16_556 2
O2 Li1 O2 180.00(19) 16_556 4_554
O2 Li1 O2 90.90(13) 16_556 18_556
O2 Li1 O2 89.10(13) 4_554 18_556
O2 Li1 O2 89.10(13) 16_556 6_554
O2 Li1 O2 90.90(13) 4_554 6_554
O2 Li1 O2 180.00(16) 18_556 6_554
O2 Li1 O2 90.90(13) 16_556 17_556
O2 Li1 O2 89.10(13) 4_554 17_556
O2 Li1 O2 90.90(13) 18_556 17_556
O2 Li1 O2 89.10(13) 6_554 17_556
O2 Li1 O2 89.10(13) 16_556 5_554
O2 Li1 O2 90.90(13) 4_554 5_554
O2 Li1 O2 89.10(13) 18_556 5_554
O2 Li1 O2 90.90(13) 6_554 5_554
O2 Li1 O2 180.00(19) 17_556 5_554
O2 Li1 Ba2 55.38(9) 16_556 .
O2 Li1 Ba2 124.62(9) 4_554 .
O2 Li1 Ba2 55.38(9) 18_556 .
O2 Li1 Ba2 124.62(9) 6_554 .
O2 Li1 Ba2 55.38(9) 17_556 .
O2 Li1 Ba2 124.62(9) 5_554 .
O2 Li1 Ba2 124.62(9) 16_556 13
O2 Li1 Ba2 55.38(9) 4_554 13
O2 Li1 Ba2 124.62(9) 18_556 13
O2 Li1 Ba2 55.38(9) 6_554 13
O2 Li1 Ba2 124.62(9) 17_556 13
O2 Li1 Ba2 55.38(9) 5_554 13
Ba2 Li1 Ba2 180.0 . 13
O2 Li1 Ba1 126.010(5) 16_556 16_546
O2 Li1 Ba1 53.990(5) 4_554 16_546
O2 Li1 Ba1 55.65(9) 18_556 16_546
O2 Li1 Ba1 124.35(9) 6_554 16_546
O2 Li1 Ba1 126.010(5) 17_556 16_546
O2 Li1 Ba1 53.990(5) 5_554 16_546
Ba2 Li1 Ba1 111.027(7) . 16_546
Ba2 Li1 Ba1 68.973(7) 13 16_546
O2 Li1 Ba1 53.990(5) 16_556 4_564
O2 Li1 Ba1 126.010(5) 4_554 4_564
O2 Li1 Ba1 124.35(9) 18_556 4_564
O2 Li1 Ba1 55.65(9) 6_554 4_564
O2 Li1 Ba1 53.990(5) 17_556 4_564
O2 Li1 Ba1 126.010(5) 5_554 4_564
Ba2 Li1 Ba1 68.973(7) . 4_564
Ba2 Li1 Ba1 111.027(7) 13 4_564
Ba1 Li1 Ba1 180.0 16_546 4_564
O2 Li1 Ba1 126.010(5) 16_556 16_446
O2 Li1 Ba1 53.990(5) 4_554 16_446
O2 Li1 Ba1 126.010(5) 18_556 16_446
O2 Li1 Ba1 53.990(5) 6_554 16_446
O2 Li1 Ba1 55.65(9) 17_556 16_446
O2 Li1 Ba1 124.35(9) 5_554 16_446
Ba2 Li1 Ba1 111.027(7) . 16_446
Ba2 Li1 Ba1 68.973(7) 13 16_446
Ba1 Li1 Ba1 107.871(8) 16_546 16_446
Ba1 Li1 Ba1 72.129(8) 4_564 16_446
O2 Li1 Ba1 53.990(5) 16_556 4_664
O2 Li1 Ba1 126.010(5) 4_554 4_664
O2 Li1 Ba1 53.990(5) 18_556 4_664
O2 Li1 Ba1 126.010(5) 6_554 4_664
O2 Li1 Ba1 124.35(9) 17_556 4_664
O2 Li1 Ba1 55.65(9) 5_554 4_664
Ba2 Li1 Ba1 68.973(7) . 4_664
Ba2 Li1 Ba1 111.027(7) 13 4_664
Ba1 Li1 Ba1 72.129(8) 16_546 4_664
Ba1 Li1 Ba1 107.871(8) 4_564 4_664
Ba1 Li1 Ba1 180.0 16_446 4_664
O2 Ru1 O2 96.18(14) 3_565 2_665
O2 Ru1 O2 96.18(14) 3_565 .
O2 Ru1 O2 96.18(14) 2_665 .
O2 Ru1 O1 91.82(10) 3_565 2_665
O2 Ru1 O1 168.00(13) 2_665 2_665
O2 Ru1 O1 91.82(10) . 2_665
O2 Ru1 O1 91.82(9) 3_565 .
O2 Ru1 O1 91.82(10) 2_665 .
O2 Ru1 O1 168.00(13) . .
O1 Ru1 O1 78.97(12) 2_665 .
O2 Ru1 O1 168.00(13) 3_565 3_565
O2 Ru1 O1 91.82(10) 2_665 3_565
O2 Ru1 O1 91.82(9) . 3_565
O1 Ru1 O1 78.97(12) 2_665 3_565
O1 Ru1 O1 78.97(12) . 3_565
O2 Ru1 Ru1 120.76(11) 3_565 16_556
O2 Ru1 Ru1 120.76(11) 2_665 16_556
O2 Ru1 Ru1 120.76(11) . 16_556
O1 Ru1 Ru1 47.24(8) 2_665 16_556
O1 Ru1 Ru1 47.24(8) . 16_556
O1 Ru1 Ru1 47.24(8) 3_565 16_556
O2 Ru1 Ba1 59.24(11) 3_565 .
O2 Ru1 Ba1 59.24(11) 2_665 .
O2 Ru1 Ba1 59.24(11) . .
O1 Ru1 Ba1 132.76(8) 2_665 .
O1 Ru1 Ba1 132.76(8) . .
O1 Ru1 Ba1 132.76(8) 3_565 .
Ru1 Ru1 Ba1 180.0 16_556 .
O2 Ru1 Ba1 56.992(7) 3_565 13_676
O2 Ru1 Ba1 56.992(7) 2_665 13_676
O2 Ru1 Ba1 134.63(11) . 13_676
O1 Ru1 Ba1 121.767(16) 2_665 13_676
O1 Ru1 Ba1 57.37(8) . 13_676
O1 Ru1 Ba1 121.767(16) 3_565 13_676
Ru1 Ru1 Ba1 104.608(12) 16_556 13_676
Ba1 Ru1 Ba1 75.392(12) . 13_676
O2 Ru1 Ba1 56.992(7) 3_565 13_566
O2 Ru1 Ba1 134.63(11) 2_665 13_566
O2 Ru1 Ba1 56.992(7) . 13_566
O1 Ru1 Ba1 57.37(8) 2_665 13_566
O1 Ru1 Ba1 121.767(16) . 13_566
O1 Ru1 Ba1 121.767(16) 3_565 13_566
Ru1 Ru1 Ba1 104.608(12) 16_556 13_566
Ba1 Ru1 Ba1 75.392(12) . 13_566
Ba1 Ru1 Ba1 113.866(10) 13_676 13_566
O2 Ru1 Ba1 134.63(11) 3_565 13_666
O2 Ru1 Ba1 56.992(7) 2_665 13_666
O2 Ru1 Ba1 56.992(7) . 13_666
O1 Ru1 Ba1 121.767(16) 2_665 13_666
O1 Ru1 Ba1 121.767(16) . 13_666
O1 Ru1 Ba1 57.37(8) 3_565 13_666
Ru1 Ru1 Ba1 104.608(12) 16_556 13_666
Ba1 Ru1 Ba1 75.392(12) . 13_666
Ba1 Ru1 Ba1 113.866(10) 13_676 13_666
Ba1 Ru1 Ba1 113.866(10) 13_566 13_666
O2 Ru1 Ba2 53.28(11) 3_565 1_565
O2 Ru1 Ba2 126.354(12) 2_665 1_565
O2 Ru1 Ba2 126.354(12) . 1_565
O1 Ru1 Ba2 53.193(6) 2_665 1_565
O1 Ru1 Ba2 53.193(6) . 1_565
O1 Ru1 Ba2 114.72(8) 3_565 1_565
Ru1 Ru1 Ba2 67.482(9) 16_556 1_565
Ba1 Ru1 Ba2 112.518(9) . 1_565
Ba1 Ru1 Ba2 69.490(4) 13_676 1_565
Ba1 Ru1 Ba2 69.490(4) 13_566 1_565
Ba1 Ru1 Ba2 172.09(2) 13_666 1_565
Ru1 O1 Ru1 85.52(15) 16_556 .
Ru1 O1 Ba2 92.50(5) 16_556 1_665
Ru1 O1 Ba2 92.50(5) . 1_665
Ru1 O1 Ba2 92.50(5) 16_556 1_565
Ru1 O1 Ba2 92.50(5) . 1_565
Ba2 O1 Ba2 173.18(15) 1_665 1_565
Ru1 O1 Ba1 172.01(14) 16_556 13_676
Ru1 O1 Ba1 86.49(2) . 13_676
Ba2 O1 Ba1 87.84(5) 1_665 13_676
Ba2 O1 Ba1 87.84(5) 1_565 13_676
Ru1 O1 Ba1 86.49(2) 16_556 4_674
Ru1 O1 Ba1 172.01(14) . 4_674
Ba2 O1 Ba1 87.84(5) 1_665 4_674
Ba2 O1 Ba1 87.84(5) 1_565 4_674
Ba1 O1 Ba1 101.50(12) 13_676 4_674
Ru1 O2 Li1 176.1(2) . 4
Ru1 O2 Ba1 90.54(6) . 13_566
Li1 O2 Ba1 89.60(6) 4 13_566
Ru1 O2 Ba1 90.54(6) . 13_666
Li1 O2 Ba1 89.60(6) 4 13_666
Ba1 O2 Ba1 175.66(13) 13_566 13_666
Ru1 O2 Ba2 96.08(13) . .
Li1 O2 Ba2 87.78(10) 4 .
Ba1 O2 Ba2 87.85(7) 13_566 .
Ba1 O2 Ba2 87.85(7) 13_666 .
Ru1 O2 Ba1 88.17(12) . .
Li1 O2 Ba1 87.97(11) 4 .
Ba1 O2 Ba1 92.12(7) 13_566 .
Ba1 O2 Ba1 92.12(7) 13_666 .
Ba2 O2 Ba1 175.75(12) . .

loop_
_geom_bond_atom_site_label_1
_geom_bond_atom_site_label_2
_geom_bond_distance
_geom_bond_site_symmetry_2
Ba1 O2 2.89307(16) 14_566
Ba1 O2 2.89307(17) 15_556
Ba1 O2 2.89307(16) 13_566
Ba1 O2 2.89307(18) 13_666
Ba1 O2 2.89307(17) 15_666
Ba1 O2 2.89307(17) 14_556
Ba1 O1 2.911(3) 13_676
Ba1 O1 2.911(3) 14_456
Ba1 O1 2.911(3) 15_656
Ba1 O2 2.955(3) .
Ba1 O2 2.955(3) 3_565
Ba1 O2 2.955(3) 2_665
Ba2 O1 2.8961(3) 3_565
Ba2 O1 2.8961(3) 3_455
Ba2 O1 2.8961(2) 2_665
Ba2 O1 2.8961(2) 1_445
Ba2 O1 2.8961(3) 1_545
Ba2 O1 2.8961(3) 2_655
Ba2 O2 2.913(3) 17_556
Ba2 O2 2.913(3) .
Ba2 O2 2.913(3) 18_556
Ba2 O2 2.913(3) 3
Ba2 O2 2.913(3) 16_556
Ba2 O2 2.913(3) 2
Li1 O2 2.123(3) 16_556
Li1 O2 2.123(3) 4_554
Li1 O2 2.123(3) 18_556
Li1 O2 2.123(3) 6_554
Li1 O2 2.123(3) 17_556
Li1 O2 2.123(3) 5_554
Li1 Ba2 3.5372(2) 13
Li1 Ba1 3.5764(2) 16_546
Li1 Ba1 3.5764(2) 4_564
Li1 Ba1 3.5764(2) 16_446
Li1 Ba1 3.5764(2) 4_664
Ru1 O2 1.852(3) 3_565
Ru1 O2 1.852(3) 2_665
Ru1 O2 1.852(3) .
Ru1 O1 2.039(3) 2_665
Ru1 O1 2.039(3) .
Ru1 O1 2.039(3) 3_565
Ru1 Ru1 2.7679(12) 16_556
Ru1 Ba1 3.4498(2) 13_676
Ru1 Ba1 3.4498(2) 13_566
Ru1 Ba1 3.4498(2) 13_666
Ru1 Ba2 3.6138(2) 1_565
O1 Ru1 2.039(3) 16_556
O1 Ba2 2.8961(3) 1_665
O1 Ba2 2.8961(3) 1_565
O1 Ba1 2.911(2) 13_676
O1 Ba1 2.911(2) 4_674
O2 Li1 2.123(3) 4
O2 Ba1 2.89307(16) 13_566
O2 Ba1 2.89307(16) 13_666
